data_1510207
loop_
_publ_author_name
'Kanatzidis, M.G.'
'Park, Y.'

_publ_section_title
;
 On the dissolution of gold in K2 Qx and Na2 Qx fluxes (Q = S, Se).
 Formation of K Au S5, K Au Se5, Cs Au Se3, K Au Se2 and Na Au Se2:
 low-dimensional Au(+) and Au(3+) compounds with poly- and
 mono-chalcogenide ligands
;
_journal_name_full 'Journal of Alloys Compd.'
_journal_page_first 137
_journal_page_last 145
_journal_paper_doi 10.1016/S0925-8388(96)03130-1
_journal_volume 257
_journal_year 1997
_chemical_formula_sum 'Au K Se5'
_chemical_name_systematic 'K (Au Se5)'
_space_group_IT_number 72
_symmetry_space_group_name_Hall '-I 2 2c'
_symmetry_space_group_name_H-M 'I b a m'
_cell_angle_alpha 90
_cell_angle_beta 90
_cell_angle_gamma 90
_cell_formula_units_Z 8
_cell_length_a 8.625
_cell_length_b 11.293
_cell_length_c 16.425
_cell_volume 1599.830
_citation_journal_id_ASTM JALCEU
_cod_data_source_file gold_265.cif
_cod_data_source_block Au1K1Se5
_cod_original_cell_volume 1599.83
_cod_original_formula_sum 'Au1 K1 Se5'
_cod_database_code 1510207

loop_
_symmetry_equiv_pos_as_xyz
x,y,z
-x,-y,z
x,-y,-z+1/2
-x,y,-z+1/2
-x,-y,-z
x,y,-z
-x,y,z-1/2
x,-y,z-1/2
x+1/2,y+1/2,z+1/2
-x+1/2,-y+1/2,z+1/2
x+1/2,-y+1/2,-z+1
-x+1/2,y+1/2,-z+1
-x+1/2,-y+1/2,-z+1/2
x+1/2,y+1/2,-z+1/2
-x+1/2,y+1/2,z
x+1/2,-y+1/2,z

loop_
_atom_site_label
_atom_site_type_symbol
_atom_site_fract_x
_atom_site_fract_y
_atom_site_fract_z
_atom_site_occupancy
_atom_site_U_iso_or_equiv
Se2 Se 0.2837 0.1701 0.1125 1 0.0
Au1 Au+1 0 0.1306 0.25 1 0.0
Se3 Se 0.95 0.3418 0 1 0.0
K1 K+1 0.5 0 0.25 1 0.0
K2 K+1 0 0 0 1 0.0
Se1 Se 0.2065 0.1286 0.3488 1 0.0
